data_4130504
loop_
_publ_author_name
'Sch\"afer, Marius'
'Beattie, Nicholas A.'
'Geetharani, K.'
'Sch\"afer, Julian'
'Ewing, William C.'
'Krahfu\&s, Mirjam'
'H\"orl, Christian'
'Dewhurst, Rian D.'
'Macgregor, Stuart A.'
'Lambert, Christoph'
'Braunschweig, Holger'

_publ_section_title
;
 Synthesis of Functionalized 1,4-Azaborinines by the Cyclization of
 Di-tert-butyliminoborane and Alkynes.
;
_journal_issue 26
_journal_name_full 'Journal of the American Chemical Society'
_journal_page_first 8212
_journal_page_last 8220
_journal_paper_doi 10.1021/jacs.6b04128
_journal_volume 138
_journal_year 2016
_chemical_formula_moiety 'C25 H45 B Cl N P Rh'
_chemical_formula_sum 'C25 H45 B Cl N P Rh'
_chemical_formula_weight 539.76
_space_group_crystal_system monoclinic
_space_group_IT_number 14
_space_group_name_Hall '-P 2ybc'
_space_group_name_H-M_alt 'P 1 21/c 1'
_atom_sites_solution_hydrogens geom
_atom_sites_solution_secondary iterative
_audit_creation_method SHELXL-2014/6
_cell_angle_alpha 90
_cell_angle_beta 109.423(5)
_cell_angle_gamma 90
_cell_formula_units_Z 4
_cell_length_a 11.910(2)
_cell_length_b 17.013(3)
_cell_length_c 14.078(2)
_cell_measurement_reflns_used 9522
_cell_measurement_temperature 100(2)
_cell_measurement_theta_max 26.77
_cell_measurement_theta_min 2.84
_cell_volume 2690.2(8)
_computing_cell_refinement 'Saint+ ver. V8.27B (Bruker AXS)'
_computing_data_collection 'APEX2 ver. 2014.9 (Bruker AXS)'
_computing_data_reduction 'Saint+ ver. V8.27B (Bruker AXS)'
_computing_molecular_graphics 'ShelXLe (Huebschle et all, 2011)'
_computing_publication_material 'SHELXL-2014/6 (Sheldrick, 2014)'
_computing_structure_refinement 'SHELXL-2014/6 (Sheldrick, 2014)'
_computing_structure_solution 'SHELXT (Sheldrick, 2012)'
_diffrn_ambient_temperature 100(2)
_diffrn_detector 'CCD area detector (Apex2)'
_diffrn_detector_area_resol_mean 8.333
_diffrn_measured_fraction_theta_full 1.000
_diffrn_measured_fraction_theta_max 1.000
_diffrn_measurement_device_type 'Bruker X8-APEX II'
_diffrn_measurement_method '\f and \w scans'
_diffrn_radiation_type MoK\a
_diffrn_radiation_wavelength 0.71073
_diffrn_reflns_av_R_equivalents 0.0350
_diffrn_reflns_av_unetI/netI 0.0190
_diffrn_reflns_Laue_measured_fraction_full 1.000
_diffrn_reflns_Laue_measured_fraction_max 1.000
_diffrn_reflns_limit_h_max 14
_diffrn_reflns_limit_h_min -14
_diffrn_reflns_limit_k_max 21
_diffrn_reflns_limit_k_min -21
_diffrn_reflns_limit_l_max 17
_diffrn_reflns_limit_l_min -17
_diffrn_reflns_number 42612
_diffrn_reflns_point_group_measured_fraction_full 1.000
_diffrn_reflns_point_group_measured_fraction_max 1.000
_diffrn_reflns_theta_full 26.000
_diffrn_reflns_theta_max 26.372
_diffrn_reflns_theta_min 1.813
_diffrn_source 'rotating-anode (Nonius FR-591)'
_exptl_absorpt_coefficient_mu 0.806
_exptl_absorpt_correction_T_max 0.7454
_exptl_absorpt_correction_T_min 0.6918
_exptl_absorpt_correction_type multi-scan
_exptl_absorpt_process_details 'SadAbs 2008/1 (Bruker AXS)'
_exptl_crystal_colour orange
_exptl_crystal_density_diffrn 1.333
_exptl_crystal_description block
_exptl_crystal_F_000 1136
_exptl_crystal_size_max 0.420
_exptl_crystal_size_mid 0.390
_exptl_crystal_size_min 0.380
_refine_diff_density_max 0.396
_refine_diff_density_min -0.276
_refine_diff_density_rms 0.051
_refine_ls_extinction_method none
_refine_ls_goodness_of_fit_ref 1.037
_refine_ls_hydrogen_treatment constr
_refine_ls_matrix_type full
_refine_ls_number_parameters 283
_refine_ls_number_reflns 5499
_refine_ls_number_restraints 0
_refine_ls_restrained_S_all 1.037
_refine_ls_R_factor_all 0.0192
_refine_ls_R_factor_gt 0.0179
_refine_ls_shift/su_max 0.002
_refine_ls_shift/su_mean 0.000
_refine_ls_structure_factor_coef Fsqd
_refine_ls_weighting_details 'w=1/[\s^2^(Fo^2^)+(0.0219P)^2^+1.4714P] where P=(Fo^2^+2Fc^2^)/3'
_refine_ls_weighting_scheme calc
_refine_ls_wR_factor_gt 0.0471
_refine_ls_wR_factor_ref 0.0480
_reflns_Friedel_coverage 0.000
_reflns_number_gt 5223
_reflns_number_total 5499
_reflns_threshold_expression 'I > 2\s(I)'
_cod_data_source_file ja6b04128_si_003.cif
_cod_data_source_block 3
_cod_original_cell_volume 2690.3(8)
_cod_original_sg_symbol_H-M 'P 21/c'
_cod_database_code 4130504
_shelx_space_group_comment
;
The symmetry employed for this shelxl refinement is uniquely defined
by the following loop, which should always be used as a source of
symmetry information in preference to the above space-group names.
They are only intended as comments.
;
_shelx_estimated_absorpt_t_min 0.728
_shelx_estimated_absorpt_t_max 0.749
_shelxl_version_number 2014/6

loop_
_space_group_symop_operation_xyz
'x, y, z'
'-x, y+1/2, -z+1/2'
'-x, -y, -z'
'x, -y-1/2, z-1/2'

loop_
_atom_site_label
_atom_site_type_symbol
_atom_site_fract_x
_atom_site_fract_y
_atom_site_fract_z
_atom_site_U_iso_or_equiv
_atom_site_adp_type
_atom_site_occupancy
_atom_site_site_symmetry_order
_atom_site_calc_flag
_atom_site_refinement_flags_posn
_atom_site_refinement_flags_adp
Rh1 Rh 0.25165(2) 0.40681(2) 0.72829(2) 0.01155(4) Uani 1 1 d . .
P1 P 0.31368(3) 0.32938(2) 0.62166(3) 0.01264(7) Uani 1 1 d . .
Cl1 Cl 0.35716(3) 0.32819(2) 0.86893(3) 0.02042(8) Uani 1 1 d . .
N1 N 0.17649(10) 0.50188(6) 0.78518(9) 0.0145(2) Uani 1 1 d . .
B1 B 0.07032(14) 0.45120(9) 0.72668(12) 0.0161(3) Uani 1 1 d . .
C1 C 0.19599(12) 0.51920(8) 0.68962(10) 0.0140(3) Uani 1 1 d . .
C2 C 0.10237(12) 0.46947(8) 0.63081(10) 0.0150(3) Uani 1 1 d . .
H2 H 0.0569 0.4661 0.5571 0.018 Uiso 1 1 calc R U
C3 C 0.25225(13) 0.58909(8) 0.66134(11) 0.0151(3) Uani 1 1 d . .
C4 C 0.18255(13) 0.65611(8) 0.62802(11) 0.0198(3) Uani 1 1 d . .
H4 H 0.1028 0.6571 0.6281 0.024 Uiso 1 1 calc R U
C8 C 0.36860(13) 0.58855(8) 0.65991(11) 0.0181(3) Uani 1 1 d . .
H8 H 0.4174 0.5436 0.6830 0.022 Uiso 1 1 calc R U
C7 C 0.41351(13) 0.65358(9) 0.62476(11) 0.0205(3) Uani 1 1 d . .
H7 H 0.4925 0.6525 0.6229 0.025 Uiso 1 1 calc R U
C6 C 0.34407(13) 0.71995(8) 0.59252(11) 0.0207(3) Uani 1 1 d . .
H6 H 0.3754 0.7643 0.5689 0.025 Uiso 1 1 calc R U
C5 C 0.22886(14) 0.72135(8) 0.59484(12) 0.0225(3) Uani 1 1 d . .
H5 H 0.1813 0.7671 0.5737 0.027 Uiso 1 1 calc R U
C9 C 0.22962(13) 0.54241(8) 0.88365(11) 0.0203(3) Uani 1 1 d . .
C00R C -0.11956(14) 0.37445(10) 0.65280(13) 0.0289(4) Uani 1 1 d . .
H00A H -0.1867 0.3486 0.6657 0.043 Uiso 1 1 calc R U
H00B H -0.0770 0.3360 0.6255 0.043 Uiso 1 1 calc R U
H00C H -0.1493 0.4171 0.6041 0.043 Uiso 1 1 calc R U
C10 C 0.21394(16) 0.48999(10) 0.96639(12) 0.0290(3) Uani 1 1 d . .
H10A H 0.2524 0.5146 1.0321 0.044 Uiso 1 1 calc R U
H10B H 0.2505 0.4386 0.9646 0.044 Uiso 1 1 calc R U
H10C H 0.1289 0.4830 0.9555 0.044 Uiso 1 1 calc R U
C11 C 0.16473(16) 0.62095(10) 0.87873(13) 0.0321(4) Uani 1 1 d . .
H11A H 0.1939 0.6468 0.9446 0.048 Uiso 1 1 calc R U
H11B H 0.0790 0.6114 0.8604 0.048 Uiso 1 1 calc R U
H11C H 0.1798 0.6548 0.8280 0.048 Uiso 1 1 calc R U
C12 C 0.36294(14) 0.55593(9) 0.90518(12) 0.0254(3) Uani 1 1 d . .
H12A H 0.3977 0.5801 0.9717 0.038 Uiso 1 1 calc R U
H12B H 0.3743 0.5908 0.8537 0.038 Uiso 1 1 calc R U
H12C H 0.4021 0.5055 0.9039 0.038 Uiso 1 1 calc R U
C13 C -0.03440(14) 0.40824(8) 0.75173(12) 0.0213(3) Uani 1 1 d . .
C14 C 0.01089(15) 0.33993(10) 0.82589(13) 0.0296(4) Uani 1 1 d . .
H14A H -0.0570 0.3119 0.8343 0.044 Uiso 1 1 calc R U
H14B H 0.0612 0.3606 0.8911 0.044 Uiso 1 1 calc R U
H14C H 0.0574 0.3037 0.7995 0.044 Uiso 1 1 calc R U
C15 C -0.10519(15) 0.46649(10) 0.79398(14) 0.0308(4) Uani 1 1 d . .
H15A H -0.1730 0.4393 0.8038 0.046 Uiso 1 1 calc R U
H15B H -0.1341 0.5099 0.7463 0.046 Uiso 1 1 calc R U
H15C H -0.0534 0.4873 0.8586 0.046 Uiso 1 1 calc R U
C16 C 0.29481(12) 0.35894(8) 0.48988(10) 0.0164(3) Uani 1 1 d . .
H16 H 0.3392 0.3194 0.4635 0.020 Uiso 1 1 calc R U
C17 C 0.34990(14) 0.43905(9) 0.48294(12) 0.0238(3) Uani 1 1 d . .
H17A H 0.3411 0.4502 0.4125 0.036 Uiso 1 1 calc R U
H17B H 0.4346 0.4384 0.5234 0.036 Uiso 1 1 calc R U
H17C H 0.3093 0.4799 0.5084 0.036 Uiso 1 1 calc R U
C18 C 0.16567(13) 0.35675(9) 0.41928(11) 0.0225(3) Uani 1 1 d . .
H18A H 0.1631 0.3672 0.3501 0.034 Uiso 1 1 calc R U
H18B H 0.1194 0.3969 0.4399 0.034 Uiso 1 1 calc R U
H18C H 0.1317 0.3048 0.4225 0.034 Uiso 1 1 calc R U
C19 C 0.47567(12) 0.31110(8) 0.68083(11) 0.0160(3) Uani 1 1 d . .
H19 H 0.4830 0.2746 0.7382 0.019 Uiso 1 1 calc R U
C20 C 0.54697(13) 0.38446(9) 0.72843(12) 0.0209(3) Uani 1 1 d . .
H20A H 0.6276 0.3690 0.7701 0.031 Uiso 1 1 calc R U
H20B H 0.5076 0.4111 0.7705 0.031 Uiso 1 1 calc R U
H20C H 0.5514 0.4202 0.6752 0.031 Uiso 1 1 calc R U
C21 C 0.53486(13) 0.26833(9) 0.61411(12) 0.0237(3) Uani 1 1 d . .
H21A H 0.6135 0.2493 0.6557 0.036 Uiso 1 1 calc R U
H21B H 0.5437 0.3047 0.5630 0.036 Uiso 1 1 calc R U
H21C H 0.4853 0.2237 0.5809 0.036 Uiso 1 1 calc R U
C22 C 0.24460(13) 0.22935(8) 0.59982(11) 0.0177(3) Uani 1 1 d . .
H22 H 0.2450 0.2105 0.5326 0.021 Uiso 1 1 calc R U
C23 C 0.30917(14) 0.16797(8) 0.67849(12) 0.0248(3) Uani 1 1 d . .
H23A H 0.2645 0.1185 0.6647 0.037 Uiso 1 1 calc R U
H23B H 0.3152 0.1869 0.7458 0.037 Uiso 1 1 calc R U
H23C H 0.3892 0.1592 0.6754 0.037 Uiso 1 1 calc R U
C24 C 0.11451(14) 0.23436(9) 0.59592(12) 0.0249(3) Uani 1 1 d . .
H24A H 0.0749 0.1839 0.5731 0.037 Uiso 1 1 calc R U
H24B H 0.0736 0.2759 0.5489 0.037 Uiso 1 1 calc R U
H24C H 0.1119 0.2464 0.6632 0.037 Uiso 1 1 calc R U

loop_
_atom_site_aniso_label
_atom_site_aniso_U_11
_atom_site_aniso_U_22
_atom_site_aniso_U_33
_atom_site_aniso_U_23
_atom_site_aniso_U_13
_atom_site_aniso_U_12
Rh1 0.01239(6) 0.01139(6) 0.01143(6) 0.00029(3) 0.00469(4) 0.00062(3)
P1 0.01318(16) 0.01188(16) 0.01360(17) -0.00021(12) 0.00545(13) 0.00026(12)
Cl1 0.02445(18) 0.02183(17) 0.01571(17) 0.00624(12) 0.00764(14) 0.00730(13)
N1 0.0169(6) 0.0136(5) 0.0147(6) -0.0001(4) 0.0075(5) 0.0012(4)
B1 0.0155(7) 0.0149(7) 0.0185(8) 0.0017(6) 0.0065(6) 0.0031(6)
C1 0.0151(6) 0.0136(6) 0.0147(7) 0.0007(5) 0.0068(5) 0.0032(5)
C2 0.0129(6) 0.0146(6) 0.0169(7) 0.0016(5) 0.0040(5) 0.0024(5)
C3 0.0170(7) 0.0148(7) 0.0143(7) -0.0014(5) 0.0064(5) -0.0017(5)
C4 0.0179(7) 0.0199(7) 0.0244(8) 0.0037(6) 0.0106(6) 0.0024(5)
C8 0.0173(7) 0.0184(7) 0.0191(7) -0.0006(5) 0.0066(6) 0.0013(5)
C7 0.0179(7) 0.0254(7) 0.0202(7) -0.0030(6) 0.0092(6) -0.0044(6)
C6 0.0283(8) 0.0182(7) 0.0192(7) -0.0016(5) 0.0126(6) -0.0070(6)
C5 0.0292(8) 0.0155(7) 0.0261(8) 0.0046(6) 0.0134(6) 0.0042(6)
C9 0.0257(8) 0.0199(7) 0.0164(7) -0.0049(5) 0.0083(6) 0.0000(6)
C00R 0.0192(8) 0.0326(9) 0.0352(9) -0.0013(7) 0.0094(7) -0.0062(6)
C10 0.0383(9) 0.0335(9) 0.0176(8) -0.0020(6) 0.0123(7) -0.0020(7)
C11 0.0419(10) 0.0250(8) 0.0308(9) -0.0107(7) 0.0140(8) 0.0069(7)
C12 0.0272(8) 0.0270(8) 0.0189(8) -0.0061(6) 0.0034(6) -0.0053(6)
C13 0.0184(7) 0.0220(7) 0.0268(8) 0.0034(6) 0.0118(6) 0.0001(5)
C14 0.0306(9) 0.0268(8) 0.0359(9) 0.0111(7) 0.0172(7) -0.0012(7)
C15 0.0241(8) 0.0344(9) 0.0412(10) -0.0001(7) 0.0208(8) 0.0021(7)
C16 0.0203(7) 0.0162(6) 0.0143(7) 0.0000(5) 0.0080(5) 0.0012(5)
C17 0.0291(8) 0.0218(7) 0.0207(8) 0.0040(6) 0.0087(6) -0.0035(6)
C18 0.0245(8) 0.0255(8) 0.0155(7) -0.0007(6) 0.0041(6) 0.0001(6)
C19 0.0142(6) 0.0162(6) 0.0177(7) 0.0015(5) 0.0057(5) 0.0023(5)
C20 0.0162(7) 0.0215(7) 0.0238(8) -0.0001(6) 0.0050(6) -0.0022(6)
C21 0.0190(7) 0.0278(8) 0.0264(8) -0.0020(6) 0.0101(6) 0.0060(6)
C22 0.0202(7) 0.0149(6) 0.0183(7) -0.0026(5) 0.0069(6) -0.0035(5)
C23 0.0309(8) 0.0152(7) 0.0273(8) 0.0024(6) 0.0084(7) -0.0033(6)
C24 0.0227(8) 0.0272(8) 0.0272(8) -0.0055(6) 0.0117(6) -0.0088(6)

loop_
_atom_type_symbol
_atom_type_description
_atom_type_scat_dispersion_real
_atom_type_scat_dispersion_imag
_atom_type_scat_source
C C 0.0033 0.0016 'International Tables Vol C Tables 4.2.6.8 and 6.1.1.4'
H H 0.0000 0.0000 'International Tables Vol C Tables 4.2.6.8 and 6.1.1.4'
B B 0.0013 0.0007 'International Tables Vol C Tables 4.2.6.8 and 6.1.1.4'
N N 0.0061 0.0033 'International Tables Vol C Tables 4.2.6.8 and 6.1.1.4'
P P 0.1023 0.0942 'International Tables Vol C Tables 4.2.6.8 and 6.1.1.4'
Cl Cl 0.1484 0.1585 'International Tables Vol C Tables 4.2.6.8 and 6.1.1.4'
Rh Rh -1.1178 0.9187 'International Tables Vol C Tables 4.2.6.8 and 6.1.1.4'

loop_
_geom_angle_atom_site_label_1
_geom_angle_atom_site_label_2
_geom_angle_atom_site_label_3
_geom_angle
C1 Rh1 N1 41.21(5)
C1 Rh1 C2 39.85(5)
N1 Rh1 C2 59.88(5)
C1 Rh1 B1 57.57(5)
N1 Rh1 B1 40.29(5)
C2 Rh1 B1 40.97(5)
C1 Rh1 P1 120.70(4)
N1 Rh1 P1 161.52(3)
C2 Rh1 P1 104.27(4)
B1 Rh1 P1 133.86(4)
C1 Rh1 Cl1 141.87(4)
N1 Rh1 Cl1 106.64(3)
C2 Rh1 Cl1 156.11(4)
B1 Rh1 Cl1 115.58(4)
P1 Rh1 Cl1 91.484(17)
C19 P1 C16 104.80(6)
C19 P1 C22 104.84(6)
C16 P1 C22 100.44(6)
C19 P1 Rh1 108.37(5)
C16 P1 Rh1 122.54(5)
C22 P1 Rh1 114.20(5)
C1 N1 C9 127.77(11)
C1 N1 B1 88.51(10)
C9 N1 B1 141.63(11)
C1 N1 Rh1 66.02(6)
C9 N1 Rh1 126.91(9)
B1 N1 Rh1 75.19(7)
N1 B1 C2 87.53(10)
N1 B1 C13 135.52(13)
C2 B1 C13 136.57(14)
N1 B1 Rh1 64.52(7)
C2 B1 Rh1 64.46(7)
C13 B1 Rh1 131.18(10)
C2 C1 N1 94.68(11)
C2 C1 C3 131.01(12)
N1 C1 C3 129.03(12)
C2 C1 Rh1 73.76(8)
N1 C1 Rh1 72.76(7)
C3 C1 Rh1 133.49(10)
C1 C2 B1 89.13(11)
C1 C2 Rh1 66.39(7)
B1 C2 Rh1 74.57(8)
C8 C3 C4 118.93(12)
C8 C3 C1 122.64(12)
C4 C3 C1 118.27(12)
C5 C4 C3 120.50(13)
C7 C8 C3 120.18(13)
C6 C7 C8 120.49(13)
C5 C6 C7 119.70(13)
C6 C5 C4 120.17(13)
N1 C9 C10 108.55(12)
N1 C9 C12 110.22(11)
C10 C9 C12 108.57(13)
N1 C9 C11 108.05(12)
C10 C9 C11 110.84(13)
C12 C9 C11 110.60(13)
C14 C13 C00R 108.06(13)
C14 C13 C15 109.73(13)
C00R C13 C15 108.01(13)
C14 C13 B1 112.10(13)
C00R C13 B1 107.60(12)
C15 C13 B1 111.18(12)
C18 C16 C17 109.89(12)
C18 C16 P1 113.77(10)
C17 C16 P1 113.08(10)
C20 C19 C21 110.70(12)
C20 C19 P1 113.70(9)
C21 C19 P1 115.20(10)
C23 C22 C24 108.79(12)
C23 C22 P1 114.46(10)
C24 C22 P1 109.82(10)

loop_
_geom_bond_atom_site_label_1
_geom_bond_atom_site_label_2
_geom_bond_distance
Rh1 C1 2.0376(13)
Rh1 N1 2.1298(11)
Rh1 C2 2.1351(13)
Rh1 B1 2.2810(16)
Rh1 P1 2.2962(4)
Rh1 Cl1 2.3736(4)
P1 C19 1.8558(14)
P1 C16 1.8623(14)
P1 C22 1.8705(14)
N1 C1 1.4692(17)
N1 C9 1.4880(18)
N1 B1 1.5258(19)
B1 C2 1.551(2)
B1 C13 1.583(2)
C1 C2 1.4249(19)
C1 C3 1.4828(18)
C3 C8 1.393(2)
C3 C4 1.3966(19)
C4 C5 1.388(2)
C8 C7 1.390(2)
C7 C6 1.384(2)
C6 C5 1.384(2)
C9 C10 1.527(2)
C9 C12 1.532(2)
C9 C11 1.534(2)
C00R C13 1.536(2)
C13 C14 1.535(2)
C13 C15 1.543(2)
C16 C18 1.529(2)
C16 C17 1.5298(19)
C19 C20 1.5327(19)
C19 C21 1.5328(19)
C22 C23 1.530(2)
C22 C24 1.534(2)

loop_
_geom_torsion_atom_site_label_1
_geom_torsion_atom_site_label_2
_geom_torsion_atom_site_label_3
_geom_torsion_atom_site_label_4
_geom_torsion
C1 N1 B1 C2 2.79(10)
C9 N1 B1 C2 165.40(16)
Rh1 N1 B1 C2 -62.78(7)
C1 N1 B1 C13 -170.68(16)
C9 N1 B1 C13 -8.1(3)
Rh1 N1 B1 C13 123.75(17)
C1 N1 B1 Rh1 65.57(6)
C9 N1 B1 Rh1 -131.82(18)
C9 N1 C1 C2 -169.48(12)
B1 N1 C1 C2 -3.05(10)
Rh1 N1 C1 C2 71.39(8)
C9 N1 C1 C3 -13.4(2)
B1 N1 C1 C3 153.02(14)
Rh1 N1 C1 C3 -132.54(15)
C9 N1 C1 Rh1 119.14(13)
B1 N1 C1 Rh1 -74.44(7)
N1 C1 C2 B1 3.00(10)
C3 C1 C2 B1 -152.32(14)
Rh1 C1 C2 B1 73.52(8)
N1 C1 C2 Rh1 -70.52(7)
C3 C1 C2 Rh1 134.16(15)
N1 B1 C2 C1 -2.88(10)
C13 B1 C2 C1 170.47(17)
Rh1 B1 C2 C1 -65.71(7)
N1 B1 C2 Rh1 62.83(7)
C13 B1 C2 Rh1 -123.82(17)
C2 C1 C3 C8 -110.63(17)
N1 C1 C3 C8 101.76(17)
Rh1 C1 C3 C8 -2.3(2)
C2 C1 C3 C4 64.7(2)
N1 C1 C3 C4 -82.92(18)
Rh1 C1 C3 C4 173.00(11)
C8 C3 C4 C5 -0.5(2)
C1 C3 C4 C5 -176.04(14)
C4 C3 C8 C7 -0.7(2)
C1 C3 C8 C7 174.61(13)
C3 C8 C7 C6 1.1(2)
C8 C7 C6 C5 -0.3(2)
C7 C6 C5 C4 -0.9(2)
C3 C4 C5 C6 1.3(2)
C1 N1 C9 C10 -163.21(13)
B1 N1 C9 C10 39.0(2)
Rh1 N1 C9 C10 -76.71(14)
C1 N1 C9 C12 -44.43(18)
B1 N1 C9 C12 157.78(16)
Rh1 N1 C9 C12 42.08(16)
C1 N1 C9 C11 76.53(17)
B1 N1 C9 C11 -81.3(2)
Rh1 N1 C9 C11 163.03(10)
N1 B1 C13 C14 -67.5(2)
C2 B1 C13 C14 122.01(18)
Rh1 B1 C13 C14 26.8(2)
N1 B1 C13 C00R 173.83(15)
C2 B1 C13 C00R 3.3(2)
Rh1 B1 C13 C00R -91.88(15)
N1 B1 C13 C15 55.7(2)
C2 B1 C13 C15 -114.75(19)
Rh1 B1 C13 C15 150.03(12)
C19 P1 C16 C18 165.23(10)
C22 P1 C16 C18 56.68(11)
Rh1 P1 C16 C18 -71.04(11)
C19 P1 C16 C17 -68.49(11)
C22 P1 C16 C17 -177.03(10)
Rh1 P1 C16 C17 55.24(12)
C16 P1 C19 C20 88.62(11)
C22 P1 C19 C20 -166.08(10)
Rh1 P1 C19 C20 -43.75(11)
C16 P1 C19 C21 -40.68(12)
C22 P1 C19 C21 64.62(12)
Rh1 P1 C19 C21 -173.05(9)
C19 P1 C22 C23 32.45(12)
C16 P1 C22 C23 140.97(11)
Rh1 P1 C22 C23 -86.00(11)
C19 P1 C22 C24 155.15(10)
C16 P1 C22 C24 -96.33(11)
Rh1 P1 C22 C24 36.70(11)
